data_4343811
loop_
_publ_author_name
'Bowmaker, G.A.'
'Pakawatchai, C.'
'Hanna, J.V.'
'Skelton, B.W.'
'Thanyasirikul, Y.'
'White, A.H.'

_publ_section_title
;
 Crystal structures and vibrational spectroscopy of copper(I) thiourea
 complexes
;
_journal_name_full 'Inorganic Chemistry'
_journal_page_first 350
_journal_page_last 368
_journal_volume 48
_journal_year 2009
_chemical_formula_sum 'C18 H48 Cu2 I2 N12 S6'
_chemical_name_systematic '(Cu (S C ((N H) (C H3))2)3)2 I2'
_space_group_IT_number 2
_symmetry_space_group_name_Hall '-P 1'
_symmetry_space_group_name_H-M 'P -1'
_cell_angle_alpha 69.449
_cell_angle_beta 81.853
_cell_angle_gamma 83.925
_cell_formula_units_Z 1
_cell_length_a 7.7
_cell_length_b 10.2597
_cell_length_c 12.7568
_cell_volume 932.413
_citation_journal_id_ASTM INOCAJ
_cod_data_source_file Bowmaker_INOCAJ_2009_1656.cif
_cod_data_source_block C18H48Cu2I2N12S6
_cod_database_code 4343811

loop_
_symmetry_equiv_pos_as_xyz
x,y,z
-x,-y,-z

loop_
_atom_site_label
_atom_site_type_symbol
_atom_site_fract_x
_atom_site_fract_y
_atom_site_fract_z
_atom_site_occupancy
_atom_site_U_iso_or_equiv
C7 C+4 0.42007 0.2967 0.35941 1 0.0
H14 H-1 0.0756 -0.0035 0.8848 1 0.0
H9 H+1 0.4379 0.3012 0.6396 1 0.0
C9 C+4 0.5815 0.43724 0.1815 1 0.0
N3 N-3 0.44769 0.22982 0.70221 1 0.0
H23 H-1 0.6349 0.4233 0.1115 1 0.0
N1 N-3 0.03317 0.53335 0.23429 1 0.0
Cu1 Cu+1 0.14553 0.400251 0.533773 1 0.0
H21 H+1 0.5177 0.2357 0.2362 1 0.0
H3 H-1 0.1396 0.6624 0.0866 1 0.0
N6 N-3 0.50612 0.309 0.25789 1 0.0
C6 C+4 0.1898 -0.05531 0.89668 1 0.0
C8 C+4 0.3777 0.05052 0.38806 1 0.0
H11 H-1 0.6904 0.2806 0.7066 1 0.0
S1 S-2 -0.10793 0.38618 0.4396 1 0.0
I1 I-1 0.307527 0.208862 0.052382 1 0.0
C4 C+4 0.31235 0.14971 0.74378 1 0.0
H20 H-1 0.5035 0.024 0.3792 1 0.0
C5 C+4 0.61097 0.20807 0.75263 1 0.0
H15 H-1 0.2043 -0.0892 0.9771 1 0.0
S3 S-2 0.39932 0.43081 0.41112 1 0.0
H16 H-1 0.1953 -0.1347 0.8703 1 0.0
C3 C+4 -0.0453 0.16156 0.33517 1 0.0
H10 H-1 0.5861 0.2127 0.8288 1 0.0
N2 N-3 0.01313 0.29974 0.26802 1 0.0
H1 H+1 0.0193 0.602 0.2616 1 0.0
H19 H-1 0.317 -0.0262 0.4465 1 0.0
H22 H-1 0.4889 0.5124 0.1647 1 0.0
N5 N-3 0.3524 0.1744 0.42077 1 0.0
H12 H-1 0.6665 0.1163 0.7565 1 0.0
H13 H+1 0.434 0.0141 0.8579 1 0.0
C1 C+4 -0.01264 0.40833 0.30396 1 0.0
H2 H-1 0.2067 0.5025 0.1112 1 0.0
H5 H+1 0.0683 0.3122 0.2002 1 0.0
H8 H-1 -0.174 0.1642 0.3438 1 0.0
H4 H-1 0.0144 0.5551 0.0738 1 0.0
H18 H-1 0.3295 0.0705 0.3165 1 0.0
H7 H-1 0.0023 0.0951 0.2973 1 0.0
H6 H-1 -0.0036 0.1323 0.4096 1 0.0
S2 S-2 0.121 0.18882 0.67919 1 0.0
C2 C+4 0.1042 0.566 0.11694 1 0.0
H24 H-1 0.6716 0.4624 0.217 1 0.0
N4 N-3 0.32937 0.03594 0.83407 1 0.0
H17 H+1 0.2885 0.1684 0.485 1 0.0
